data_7207668
loop_
_publ_author_name
'Ghosh, Soumyajit'
'Malla Reddy, C.'

_publ_section_title
;
 Co-crystals of caffeine with substituted nitroanilines and nitrobenzoic
 acids: Structure--mechanical property and thermal studies
;
_journal_issue 7
_journal_name_full CrystEngComm
_journal_page_first 2444
_journal_paper_doi 10.1039/c2ce06754d
_journal_volume 14
_journal_year 2012
_chemical_formula_moiety 'C8 H10 N4 O2, C7 H4 F N O4'
_chemical_formula_sum 'C15 H14 F N5 O6'
_chemical_formula_weight 379.31
_chemical_melting_point 457
_chemical_name_common Caffeine:2-fluoro-5-nitrobenzoicacid
_chemical_name_systematic
;
?
;
_space_group_IT_number 14
_symmetry_cell_setting monoclinic
_symmetry_space_group_name_Hall '-P 2ybc'
_symmetry_space_group_name_H-M 'P 1 21/c 1'
_atom_sites_solution_hydrogens geom
_atom_sites_solution_primary direct
_atom_sites_solution_secondary difmap
_audit_creation_method SHELXL-97
_cell_angle_alpha 90.00
_cell_angle_beta 93.688(2)
_cell_angle_gamma 90.00
_cell_formula_units_Z 4
_cell_length_a 12.5652(6)
_cell_length_b 8.1475(4)
_cell_length_c 16.5266(8)
_cell_measurement_reflns_used 6615
_cell_measurement_temperature 296(2)
_cell_measurement_theta_max 27.03
_cell_measurement_theta_min 2.47
_cell_volume 1688.41(14)
_computing_cell_refinement 'Bruker SMART'
_computing_data_collection 'Bruker SMART'
_computing_data_reduction 'Bruker SHELXTL'
_computing_molecular_graphics 'Bruker SHELXTL'
_computing_publication_material 'Bruker SHELXTL'
_computing_structure_refinement 'SHELXL-97 (Sheldrick, 1997)'
_computing_structure_solution 'SHELXS-97 (Sheldrick, 1990)'
_diffrn_ambient_temperature 296(2)
_diffrn_measured_fraction_theta_full 0.996
_diffrn_measured_fraction_theta_max 0.996
_diffrn_measurement_device_type 'BRUKER KAPPA APEX II DUO'
_diffrn_measurement_method 'phi and omega scans'
_diffrn_radiation_monochromator graphite
_diffrn_radiation_source 'fine-focus sealed tube'
_diffrn_radiation_type MoK\a
_diffrn_radiation_wavelength 0.71073
_diffrn_reflns_av_R_equivalents 0.0228
_diffrn_reflns_av_sigmaI/netI 0.0208
_diffrn_reflns_limit_h_max 16
_diffrn_reflns_limit_h_min -15
_diffrn_reflns_limit_k_max 10
_diffrn_reflns_limit_k_min -10
_diffrn_reflns_limit_l_max 20
_diffrn_reflns_limit_l_min -9
_diffrn_reflns_number 14412
_diffrn_reflns_theta_full 27.00
_diffrn_reflns_theta_max 27.00
_diffrn_reflns_theta_min 2.47
_diffrn_standards_decay_% 0
_diffrn_standards_interval_count 0
_diffrn_standards_interval_time 0
_diffrn_standards_number 0
_exptl_absorpt_coefficient_mu 0.125
_exptl_absorpt_correction_T_max 0.960
_exptl_absorpt_correction_T_min 0.950
_exptl_absorpt_correction_type multi-scan
_exptl_absorpt_process_details 'multi-scan absorption correction'
_exptl_crystal_colour white
_exptl_crystal_density_diffrn 1.492
_exptl_crystal_density_method 'not measured'
_exptl_crystal_description block
_exptl_crystal_F_000 784
_exptl_crystal_size_max 0.5
_exptl_crystal_size_mid 0.34
_exptl_crystal_size_min 0.33
_refine_diff_density_max 0.247
_refine_diff_density_min -0.262
_refine_diff_density_rms 0.039
_refine_ls_extinction_method none
_refine_ls_goodness_of_fit_ref 1.026
_refine_ls_hydrogen_treatment mixed
_refine_ls_matrix_type full
_refine_ls_number_parameters 255
_refine_ls_number_reflns 3678
_refine_ls_number_restraints 0
_refine_ls_restrained_S_all 1.026
_refine_ls_R_factor_all 0.0582
_refine_ls_R_factor_gt 0.0457
_refine_ls_shift/su_max 0.028
_refine_ls_shift/su_mean 0.001
_refine_ls_structure_factor_coef Fsqd
_refine_ls_weighting_details 'calc w=1/[\s^2^(Fo^2^)+(0.0735P)^2^+0.5055P] where P=(Fo^2^+2Fc^2^)/3'
_refine_ls_weighting_scheme calc
_refine_ls_wR_factor_gt 0.1274
_refine_ls_wR_factor_ref 0.1417
_reflns_number_gt 2902
_reflns_number_total 3678
_reflns_threshold_expression >2sigma(I)
_cod_data_source_file c2ce06754d.txt
_cod_data_source_block cmr_sg_087_1
_cod_depositor_comments
;
The following automatic conversions were performed:

'_symmetry_cell_setting' value 'Monoclinic' changed to 'monoclinic'
according to /home/saulius/struct/CIF-dictionaries/cif_core.dic
dictionary named 'cif_core.dic' version 2.4.1 from 2010-06-29.

Automatic conversion script
Id: cif_fix_values 1715 2011-07-08 13:25:40Z adriana 
;
_cod_original_sg_symbol_Hall -P2ybc
_cod_original_sg_symbol_H-M 'P2(1)/c '
_cod_database_code 7207668

loop_
_symmetry_equiv_pos_as_xyz
'x, y, z'
'-x, y+1/2, -z+1/2'
'-x, -y, -z'
'x, -y-1/2, z-1/2'

loop_
_atom_site_label
_atom_site_type_symbol
_atom_site_fract_x
_atom_site_fract_y
_atom_site_fract_z
_atom_site_U_iso_or_equiv
_atom_site_adp_type
_atom_site_occupancy
_atom_site_symmetry_multiplicity
_atom_site_calc_flag
_atom_site_refinement_flags
F1 F 0.13483(12) 0.15032(19) -0.06283(7) 0.0851(4) Uani 1 1 d .
O1 O 0.45069(12) 0.07193(18) 0.71639(7) 0.0637(4) Uani 1 1 d .
N4 N 0.53736(11) 0.30441(18) 0.46956(8) 0.0483(3) Uani 1 1 d .
O2 O 0.23297(11) -0.0058(2) 0.48794(8) 0.0694(4) Uani 1 1 d .
O6 O 0.27617(12) -0.0412(2) 0.01339(9) 0.0697(4) Uani 1 1 d .
O4 O -0.0030(2) 0.1722(5) 0.28933(14) 0.1566(13) Uani 1 1 d .
O5 O 0.31170(11) 0.0248(2) 0.14215(9) 0.0759(5) Uani 1 1 d .
N1 N 0.50174(11) 0.19122(17) 0.60134(8) 0.0434(3) Uani 1 1 d .
N3 N 0.39288(11) 0.20731(17) 0.40063(8) 0.0465(3) Uani 1 1 d .
C5 C 0.48232(14) 0.2946(2) 0.39801(10) 0.0497(4) Uani 1 1 d .
N2 N 0.34102(11) 0.03971(17) 0.60241(8) 0.0464(3) Uani 1 1 d .
O3 O -0.13663(15) 0.2873(3) 0.22830(15) 0.1120(7) Uani 1 1 d .
C1 C 0.43258(14) 0.1002(2) 0.64451(9) 0.0455(4) Uani 1 1 d .
C4 C 0.47765(12) 0.21831(18) 0.52018(9) 0.0391(3) Uani 1 1 d .
C3 C 0.38797(13) 0.15656(19) 0.48042(9) 0.0405(3) Uani 1 1 d .
C6 C 0.31413(17) 0.1761(3) 0.33315(10) 0.0644(5) Uani 1 1 d .
H6A H 0.2754 0.2752 0.3201 0.097 Uiso 1 1 calc R
H6B H 0.2655 0.0925 0.3484 0.097 Uiso 1 1 calc R
H6C H 0.3499 0.1403 0.2867 0.097 Uiso 1 1 calc R
C7 C 0.59684(16) 0.2630(3) 0.64316(12) 0.0637(5) Uani 1 1 d .
H7A H 0.6552 0.2579 0.6085 0.096 Uiso 1 1 calc R
H7B H 0.6147 0.2028 0.6921 0.096 Uiso 1 1 calc R
H7C H 0.5829 0.3754 0.6563 0.096 Uiso 1 1 calc R
C2 C 0.31315(14) 0.0582(2) 0.51934(10) 0.0456(4) Uani 1 1 d .
C8 C 0.26796(18) -0.0566(3) 0.64993(13) 0.0670(5) Uani 1 1 d .
H8A H 0.2929 -0.1679 0.6544 0.100 Uiso 1 1 calc R
H8B H 0.1978 -0.0550 0.6233 0.100 Uiso 1 1 calc R
H8C H 0.2656 -0.0098 0.7031 0.100 Uiso 1 1 calc R
N5 N -0.04918(17) 0.2246(3) 0.22909(15) 0.0877(6) Uani 1 1 d .
C15 C 0.00211(15) 0.2095(3) 0.15179(13) 0.0606(5) Uani 1 1 d .
C16 C 0.10009(14) 0.1332(2) 0.15148(11) 0.0542(4) Uani 1 1 d .
H16 H 0.1342 0.0966 0.1998 0.065 Uiso 1 1 calc R
C11 C 0.14742(13) 0.1114(2) 0.07885(10) 0.0473(4) Uani 1 1 d .
C10 C 0.25401(13) 0.0274(2) 0.08171(11) 0.0492(4) Uani 1 1 d .
C12 C 0.09287(15) 0.1692(2) 0.00898(12) 0.0570(4) Uani 1 1 d .
C13 C -0.00359(17) 0.2493(3) 0.01003(14) 0.0715(6) Uani 1 1 d .
H13 H -0.0367 0.2897 -0.0378 0.086 Uiso 1 1 calc R
C14 C -0.05014(16) 0.2689(3) 0.08153(15) 0.0713(6) Uani 1 1 d .
H14 H -0.1157 0.3213 0.0831 0.086 Uiso 1 1 calc R
H5 H 0.5072(16) 0.341(2) 0.3479(12) 0.059(5) Uiso 1 1 d .
H6 H 0.348(3) -0.093(4) 0.0185(17) 0.111(9) Uiso 1 1 d .

loop_
_atom_site_aniso_label
_atom_site_aniso_U_11
_atom_site_aniso_U_22
_atom_site_aniso_U_33
_atom_site_aniso_U_23
_atom_site_aniso_U_13
_atom_site_aniso_U_12
F1 0.0905(9) 0.1097(11) 0.0551(7) 0.0147(7) 0.0057(6) 0.0195(8)
O1 0.0806(9) 0.0781(9) 0.0321(6) 0.0034(6) -0.0001(6) -0.0033(7)
N4 0.0465(7) 0.0538(8) 0.0451(7) 0.0026(6) 0.0075(6) -0.0013(6)
O2 0.0663(8) 0.0800(9) 0.0600(8) 0.0036(7) -0.0099(7) -0.0285(7)
O6 0.0594(8) 0.0866(10) 0.0624(8) -0.0174(7) -0.0020(7) 0.0218(7)
O4 0.1071(17) 0.294(4) 0.0712(13) -0.0132(18) 0.0232(12) 0.059(2)
O5 0.0552(8) 0.1125(12) 0.0584(8) -0.0148(8) -0.0086(6) 0.0271(8)
N1 0.0460(7) 0.0502(7) 0.0337(6) -0.0050(5) -0.0005(5) -0.0003(6)
N3 0.0537(8) 0.0527(8) 0.0329(7) 0.0001(5) 0.0014(6) 0.0035(6)
C5 0.0535(9) 0.0557(9) 0.0408(8) 0.0048(7) 0.0100(7) 0.0030(8)
N2 0.0531(8) 0.0491(7) 0.0376(7) 0.0016(5) 0.0065(6) -0.0050(6)
O3 0.0713(11) 0.1287(17) 0.1413(18) -0.0026(14) 0.0482(11) 0.0225(11)
C1 0.0554(9) 0.0479(8) 0.0333(8) -0.0052(6) 0.0032(6) 0.0049(7)
C4 0.0413(8) 0.0411(7) 0.0350(7) -0.0035(6) 0.0040(6) 0.0034(6)
C3 0.0470(8) 0.0433(8) 0.0311(7) -0.0023(6) 0.0014(6) 0.0015(6)
C6 0.0718(12) 0.0823(14) 0.0372(9) 0.0021(8) -0.0104(8) -0.0037(10)
C7 0.0628(11) 0.0747(13) 0.0517(10) -0.0061(9) -0.0121(8) -0.0120(10)
C2 0.0489(9) 0.0458(8) 0.0414(8) -0.0023(6) -0.0007(7) -0.0029(7)
C8 0.0717(13) 0.0739(13) 0.0565(11) 0.0098(9) 0.0140(9) -0.0161(10)
N5 0.0625(11) 0.1184(18) 0.0839(14) -0.0131(12) 0.0185(10) 0.0105(12)
C15 0.0450(9) 0.0662(11) 0.0712(12) -0.0072(9) 0.0080(8) 0.0022(8)
C16 0.0448(9) 0.0624(11) 0.0548(10) -0.0017(8) -0.0015(7) 0.0041(8)
C11 0.0416(8) 0.0467(8) 0.0531(9) -0.0003(7) -0.0005(7) 0.0006(7)
C10 0.0441(8) 0.0520(9) 0.0514(9) -0.0028(7) 0.0023(7) 0.0015(7)
C12 0.0564(10) 0.0593(10) 0.0548(10) 0.0055(8) 0.0008(8) 0.0015(8)
C13 0.0604(12) 0.0770(14) 0.0753(14) 0.0181(11) -0.0095(10) 0.0119(10)
C14 0.0464(10) 0.0701(13) 0.0967(17) 0.0078(11) -0.0004(10) 0.0151(9)

loop_
_atom_type_symbol
_atom_type_description
_atom_type_scat_dispersion_real
_atom_type_scat_dispersion_imag
_atom_type_scat_source
C C 0.0033 0.0016 'International Tables Vol C Tables 4.2.6.8 and 6.1.1.4'
H H 0.0000 0.0000 'International Tables Vol C Tables 4.2.6.8 and 6.1.1.4'
N N 0.0061 0.0033 'International Tables Vol C Tables 4.2.6.8 and 6.1.1.4'
O O 0.0106 0.0060 'International Tables Vol C Tables 4.2.6.8 and 6.1.1.4'
F F 0.0171 0.0103 'International Tables Vol C Tables 4.2.6.8 and 6.1.1.4'

loop_
_geom_angle_atom_site_label_1
_geom_angle_atom_site_label_2
_geom_angle_atom_site_label_3
_geom_angle
C5 N4 C4 103.91(14)
C10 O6 H6 110.5(17)
C4 N1 C1 119.07(13)
C4 N1 C7 121.26(14)
C1 N1 C7 119.61(14)
C5 N3 C3 106.21(13)
C5 N3 C6 126.69(15)
C3 N3 C6 127.08(15)
N3 C5 N4 113.17(15)
N3 C5 H5 123.3(12)
N4 C5 H5 123.4(12)
C1 N2 C2 126.58(14)
C1 N2 C8 116.38(14)
C2 N2 C8 117.02(15)
O1 C1 N1 121.55(16)
O1 C1 N2 121.09(16)
N1 C1 N2 117.36(13)
N4 C4 C3 111.52(13)
N4 C4 N1 126.17(14)
C3 C4 N1 122.31(14)
C4 C3 N3 105.19(14)
C4 C3 C2 122.72(14)
N3 C3 C2 132.06(14)
N3 C6 H6A 109.5
N3 C6 H6B 109.5
H6A C6 H6B 109.5
N3 C6 H6C 109.5
H6A C6 H6C 109.5
H6B C6 H6C 109.5
N1 C7 H7A 109.5
N1 C7 H7B 109.5
H7A C7 H7B 109.5
N1 C7 H7C 109.5
H7A C7 H7C 109.5
H7B C7 H7C 109.5
O2 C2 N2 121.17(16)
O2 C2 C3 126.95(15)
N2 C2 C3 111.89(13)
N2 C8 H8A 109.5
N2 C8 H8B 109.5
H8A C8 H8B 109.5
N2 C8 H8C 109.5
H8A C8 H8C 109.5
H8B C8 H8C 109.5
O4 N5 O3 123.3(2)
O4 N5 C15 118.4(2)
O3 N5 C15 118.3(2)
C16 C15 C14 122.0(2)
C16 C15 N5 118.78(19)
C14 C15 N5 119.21(19)
C15 C16 C11 119.61(17)
C15 C16 H16 120.2
C11 C16 H16 120.2
C16 C11 C12 117.48(16)
C16 C11 C10 117.57(15)
C12 C11 C10 124.96(16)
O5 C10 O6 124.27(17)
O5 C10 C11 121.71(16)
O6 C10 C11 114.02(15)
F1 C12 C13 117.57(17)
F1 C12 C11 119.84(17)
C13 C12 C11 122.58(19)
C14 C13 C12 119.62(19)
C14 C13 H13 120.2
C12 C13 H13 120.2
C13 C14 C15 118.68(18)
C13 C14 H14 120.7
C15 C14 H14 120.7

loop_
_geom_bond_atom_site_label_1
_geom_bond_atom_site_label_2
_geom_bond_distance
F1 C12 1.338(2)
O1 C1 1.2169(19)
N4 C5 1.333(2)
N4 C4 1.355(2)
O2 C2 1.220(2)
O6 C10 1.306(2)
O6 H6 0.99(3)
O4 N5 1.198(3)
O5 C10 1.196(2)
N1 C4 1.3738(19)
N1 C1 1.376(2)
N1 C7 1.463(2)
N3 C5 1.333(2)
N3 C3 1.3872(19)
N3 C6 1.465(2)
C5 H5 0.98(2)
N2 C1 1.396(2)
N2 C2 1.403(2)
N2 C8 1.473(2)
O3 N5 1.211(3)
C4 C3 1.364(2)
C3 C2 1.420(2)
C6 H6A 0.9600
C6 H6B 0.9600
C6 H6C 0.9600
C7 H7A 0.9600
C7 H7B 0.9600
C7 H7C 0.9600
C8 H8A 0.9600
C8 H8B 0.9600
C8 H8C 0.9600
N5 C15 1.473(3)
C15 C16 1.379(3)
C15 C14 1.384(3)
C16 C11 1.385(3)
C16 H16 0.9300
C11 C12 1.387(2)
C11 C10 1.502(2)
C12 C13 1.377(3)
C13 C14 1.361(3)
C13 H13 0.9300
C14 H14 0.9300
